data_4087338
loop_
_publ_author_name
'Astakhov, Alexander V.'
'Khazipov, Oleg V.'
'Chernenko, Andrey Yu.'
'Pasyukov, Dmitry V.'
'Kashin, Alexey S.'
'Gordeev, Evgeniy G.'
'Khrustalev, Victor N.'
'Chernyshev, Victor M.'
'Ananikov, Valentine P.'

_publ_section_title
;
 A New Mode of Operation of Pd-NHC Systems Studied in a Catalytic
 Mizoroki--Heck Reaction
;
_journal_issue 10
_journal_name_full Organometallics
_journal_page_first 1981
_journal_paper_doi 10.1021/acs.organomet.7b00184
_journal_volume 36
_journal_year 2017
_chemical_formula_moiety 'C21 H20 Cl2 N4 Pd'
_chemical_formula_sum 'C21 H20 Cl2 N4 Pd'
_chemical_formula_weight 505.71
_space_group_crystal_system monoclinic
_space_group_IT_number 14
_space_group_name_Hall '-P 2yn'
_space_group_name_H-M_alt 'P 1 21/n 1'
_symmetry_space_group_name_Hall '-P 2yn'
_symmetry_space_group_name_H-M 'P 1 21/n 1'
_atom_sites_solution_hydrogens geom
_atom_sites_solution_primary difmap
_atom_sites_solution_secondary difmap
_audit_creation_method SHELXL-2014/7
_cell_angle_alpha 90
_cell_angle_beta 112.37(3)
_cell_angle_gamma 90
_cell_formula_units_Z 4
_cell_length_a 9.1100(18)
_cell_length_b 25.460(5)
_cell_length_c 9.7200(19)
_cell_measurement_reflns_used 900
_cell_measurement_temperature 100(2)
_cell_measurement_theta_max 36.0
_cell_measurement_theta_min 3.3
_cell_volume 2084.8(8)
_computing_cell_refinement 'iMosflm (Battye <i>et al.</i>, 2011)'
_computing_data_collection 'Automar (MarXperts, 2015)'
_computing_data_reduction iMosflm
_computing_molecular_graphics 'SHELXTL (Sheldrick, 2015)'
_computing_publication_material SHELXTL
_computing_structure_refinement 'SHELXL (Sheldrick, 2015)'
_computing_structure_solution 'SHELXT (Sheldrick, 2015)'
_diffrn_ambient_temperature 100(2)
_diffrn_measured_fraction_theta_full 0.988
_diffrn_measured_fraction_theta_max 0.933
_diffrn_measurement_device_type 'Rayonix SX165 CCD'
_diffrn_measurement_method '/f scan'
_diffrn_radiation_type synchrotron
_diffrn_radiation_wavelength 0.96990
_diffrn_reflns_av_R_equivalents 0.0837
_diffrn_reflns_av_unetI/netI 0.0772
_diffrn_reflns_Laue_measured_fraction_full 0.988
_diffrn_reflns_Laue_measured_fraction_max 0.933
_diffrn_reflns_limit_h_max 11
_diffrn_reflns_limit_h_min -11
_diffrn_reflns_limit_k_max 29
_diffrn_reflns_limit_k_min -29
_diffrn_reflns_limit_l_max 12
_diffrn_reflns_limit_l_min -12
_diffrn_reflns_number 32527
_diffrn_reflns_point_group_measured_fraction_full 0.988
_diffrn_reflns_point_group_measured_fraction_max 0.933
_diffrn_reflns_theta_full 35.587
_diffrn_reflns_theta_max 38.117
_diffrn_reflns_theta_min 3.280
_exptl_absorpt_coefficient_mu 2.677
_exptl_absorpt_correction_T_max 0.560
_exptl_absorpt_correction_T_min 0.500
_exptl_absorpt_correction_type multi-scan
_exptl_absorpt_process_details 'Scala (Evans, 2006)'
_exptl_crystal_colour yellow
_exptl_crystal_density_diffrn 1.611
_exptl_crystal_description prism
_exptl_crystal_F_000 1016
_exptl_crystal_size_max 0.25
_exptl_crystal_size_mid 0.20
_exptl_crystal_size_min 0.20
_refine_diff_density_max 2.547
_refine_diff_density_min -1.672
_refine_diff_density_rms 0.208
_refine_ls_extinction_coef 0.0122(4)
_refine_ls_extinction_expression Fc^*^=kFc[1+0.001xFc^2^\l^3^/sin(2\q)]^-1/4^
_refine_ls_extinction_method 'SHELXL (Sheldrick, 2015)'
_refine_ls_goodness_of_fit_ref 1.030
_refine_ls_hydrogen_treatment constr
_refine_ls_matrix_type full
_refine_ls_number_parameters 254
_refine_ls_number_reflns 4206
_refine_ls_number_restraints 0
_refine_ls_restrained_S_all 1.030
_refine_ls_R_factor_all 0.0851
_refine_ls_R_factor_gt 0.0690
_refine_ls_shift/su_max 0.001
_refine_ls_shift/su_mean 0.000
_refine_ls_structure_factor_coef Fsqd
_refine_ls_weighting_details 'w=1/[\s^2^(Fo^2^)+(0.06P)^2^+21P] where P=(Fo^2^+2Fc^2^)/3'
_refine_ls_weighting_scheme calc
_refine_ls_wR_factor_gt 0.1614
_refine_ls_wR_factor_ref 0.1744
_reflns_Friedel_coverage 0.000
_reflns_number_gt 3303
_reflns_number_total 4206
_reflns_threshold_expression 'I > 2\s(I)'
_cod_data_source_file om7b00184_si_006.cif
_cod_data_source_block 6d
_cod_database_code 4087338
_shelx_space_group_comment
;
The symmetry employed for this shelxl refinement is uniquely defined
by the following loop, which should always be used as a source of
symmetry information in preference to the above space-group names.
They are only intended as comments.
;
_shelx_estimated_absorpt_t_min 0.536
_shelx_estimated_absorpt_t_max 0.599
_shelxl_version_number 2014/6

loop_
_space_group_symop_operation_xyz
'x, y, z'
'-x+1/2, y+1/2, -z+1/2'
'-x, -y, -z'
'x-1/2, -y-1/2, z-1/2'

loop_
_atom_site_label
_atom_site_type_symbol
_atom_site_fract_x
_atom_site_fract_y
_atom_site_fract_z
_atom_site_U_iso_or_equiv
_atom_site_adp_type
_atom_site_occupancy
_atom_site_site_symmetry_order
_atom_site_calc_flag
_atom_site_refinement_flags_posn
_atom_site_refinement_flags_adp
Pd1 Pd 0.32593(4) 0.35292(2) 0.41381(4) 0.02494(10) Uani 1 1 d . .
Cl1 Cl 0.47029(13) 0.27517(5) 0.44822(12) 0.0273(3) Uani 1 1 d . .
Cl2 Cl 0.18843(14) 0.43109(5) 0.38910(12) 0.0276(3) Uani 1 1 d . .
N1 N 0.7106(6) 0.4140(2) 0.3369(5) 0.0465(13) Uani 1 1 d . .
N2 N 0.5786(5) 0.38335(17) 0.3021(4) 0.0281(10) Uani 1 1 d . .
C3 C 0.5111(6) 0.3907(2) 0.4045(5) 0.0280(12) Uani 1 1 d . .
N4 N 0.6063(5) 0.42530(17) 0.5001(4) 0.0280(10) Uani 1 1 d . .
C5 C 0.7332(6) 0.4393(2) 0.4619(5) 0.0267(11) Uani 1 1 d . .
H5 H 0.8183 0.4623 0.5145 0.032 Uiso 1 1 calc R U
C6 C 0.5151(6) 0.3520(2) 0.1659(5) 0.0315(13) Uani 1 1 d . .
H6A H 0.4645 0.3200 0.1855 0.038 Uiso 1 1 calc R U
H6B H 0.6036 0.3408 0.1372 0.038 Uiso 1 1 calc R U
C7 C 0.3941(6) 0.3821(2) 0.0377(5) 0.0299(12) Uani 1 1 d . .
C8 C 0.4447(6) 0.4237(2) -0.0268(5) 0.0329(13) Uani 1 1 d . .
H8 H 0.5536 0.4333 0.0108 0.039 Uiso 1 1 calc R U
C9 C 0.3362(7) 0.4512(2) -0.1460(6) 0.0375(14) Uani 1 1 d . .
H9 H 0.3717 0.4796 -0.1887 0.045 Uiso 1 1 calc R U
C10 C 0.1758(7) 0.4375(2) -0.2035(6) 0.0409(15) Uani 1 1 d . .
H10 H 0.1021 0.4564 -0.2847 0.049 Uiso 1 1 calc R U
C11 C 0.1256(7) 0.3959(3) -0.1405(6) 0.0441(16) Uani 1 1 d . .
H11 H 0.0172 0.3856 -0.1801 0.053 Uiso 1 1 calc R U
C12 C 0.2349(6) 0.3689(2) -0.0179(6) 0.0357(13) Uani 1 1 d . .
H12 H 0.1989 0.3413 0.0272 0.043 Uiso 1 1 calc R U
C13 C 0.5877(6) 0.4492(2) 0.6307(5) 0.0286(12) Uani 1 1 d . .
H13A H 0.4759 0.4451 0.6204 0.034 Uiso 1 1 calc R U
H13B H 0.6101 0.4872 0.6317 0.034 Uiso 1 1 calc R U
C14 C 0.6942(6) 0.4257(2) 0.7773(5) 0.0247(11) Uani 1 1 d . .
C15 C 0.6948(6) 0.3724(2) 0.8045(5) 0.0291(12) Uani 1 1 d . .
H15 H 0.6323 0.3496 0.7272 0.035 Uiso 1 1 calc R U
C16 C 0.7853(6) 0.3518(2) 0.9431(6) 0.0304(12) Uani 1 1 d . .
H16 H 0.7844 0.3152 0.9608 0.037 Uiso 1 1 calc R U
C17 C 0.8782(6) 0.3856(2) 1.0569(5) 0.0311(13) Uani 1 1 d . .
H17 H 0.9419 0.3718 1.1517 0.037 Uiso 1 1 calc R U
C18 C 0.8771(6) 0.4390(2) 1.0311(5) 0.0289(12) Uani 1 1 d . .
H18 H 0.9395 0.4618 1.1085 0.035 Uiso 1 1 calc R U
C19 C 0.7838(6) 0.4598(2) 0.8905(5) 0.0262(11) Uani 1 1 d . .
H19 H 0.7819 0.4965 0.8730 0.031 Uiso 1 1 calc R U
N5 N 0.1281(5) 0.31170(17) 0.4176(4) 0.0278(10) Uani 1 1 d . .
C20 C 0.0649(6) 0.2735(2) 0.3213(6) 0.0313(12) Uani 1 1 d . .
H20 H 0.1158 0.2633 0.2564 0.038 Uiso 1 1 calc R U
C21 C -0.0749(6) 0.2471(2) 0.3110(6) 0.0387(14) Uani 1 1 d . .
H21 H -0.1181 0.2198 0.2404 0.046 Uiso 1 1 calc R U
C22 C -0.1475(7) 0.2621(2) 0.4066(7) 0.0411(15) Uani 1 1 d . .
H22 H -0.2419 0.2452 0.4027 0.049 Uiso 1 1 calc R U
C23 C -0.0812(7) 0.3021(3) 0.5079(6) 0.0418(15) Uani 1 1 d . .
H23 H -0.1295 0.3130 0.5743 0.050 Uiso 1 1 calc R U
C24 C 0.0564(6) 0.3259(2) 0.5107(6) 0.0365(13) Uani 1 1 d . .
H24 H 0.1022 0.3532 0.5805 0.044 Uiso 1 1 calc R U

loop_
_atom_site_aniso_label
_atom_site_aniso_U_11
_atom_site_aniso_U_22
_atom_site_aniso_U_33
_atom_site_aniso_U_23
_atom_site_aniso_U_13
_atom_site_aniso_U_12
Pd1 0.02515(17) 0.0297(2) 0.01923(15) 0.00022(13) 0.00760(12) -0.00153(14)
Cl1 0.0255(5) 0.0291(6) 0.0293(5) 0.0049(4) 0.0128(4) 0.0013(4)
Cl2 0.0262(5) 0.0290(6) 0.0230(5) 0.0019(4) 0.0041(4) 0.0017(5)
N1 0.055(3) 0.044(3) 0.048(2) 0.001(2) 0.0277(19) -0.009(2)
N2 0.0305(19) 0.033(2) 0.0198(17) 0.0024(16) 0.0088(14) -0.0056(18)
C3 0.030(2) 0.033(3) 0.0164(19) 0.0013(19) 0.0041(17) 0.000(2)
N4 0.0303(19) 0.034(2) 0.0203(16) 0.0011(16) 0.0102(14) -0.0042(17)
C5 0.030(2) 0.028(3) 0.026(2) -0.0020(19) 0.0151(15) -0.007(2)
C6 0.045(3) 0.033(3) 0.023(2) -0.0039(18) 0.0207(17) -0.004(2)
C7 0.032(2) 0.037(3) 0.021(2) -0.003(2) 0.0105(16) 0.002(2)
C8 0.032(2) 0.040(3) 0.026(2) -0.002(2) 0.0106(18) -0.005(2)
C9 0.047(3) 0.037(3) 0.029(2) 0.002(2) 0.015(2) 0.005(2)
C10 0.042(3) 0.050(3) 0.030(2) -0.004(2) 0.013(2) 0.017(3)
C11 0.032(3) 0.067(4) 0.034(2) -0.011(3) 0.0135(19) 0.001(3)
C12 0.034(2) 0.045(3) 0.033(2) -0.007(2) 0.0183(18) -0.006(2)
C13 0.035(2) 0.028(3) 0.0186(19) -0.0024(18) 0.0057(17) 0.001(2)
C14 0.027(2) 0.028(3) 0.0179(18) 0.0014(18) 0.0077(15) 0.0030(19)
C15 0.031(2) 0.032(3) 0.020(2) -0.0034(19) 0.0045(17) 0.000(2)
C16 0.041(3) 0.025(3) 0.029(2) 0.0013(19) 0.0174(18) 0.002(2)
C17 0.029(2) 0.040(3) 0.021(2) 0.003(2) 0.0056(17) 0.004(2)
C18 0.029(2) 0.035(3) 0.022(2) -0.001(2) 0.0080(17) 0.000(2)
C19 0.025(2) 0.030(3) 0.023(2) -0.0007(19) 0.0081(16) -0.002(2)
N5 0.0280(19) 0.031(2) 0.0213(17) 0.0007(16) 0.0060(14) -0.0026(17)
C20 0.027(2) 0.037(3) 0.030(2) -0.001(2) 0.0101(17) 0.002(2)
C21 0.035(3) 0.037(3) 0.043(3) -0.005(2) 0.014(2) -0.007(2)
C22 0.035(3) 0.038(3) 0.053(3) 0.005(3) 0.020(2) -0.004(2)
C23 0.040(3) 0.050(4) 0.045(3) 0.003(3) 0.0261(19) 0.002(3)
C24 0.043(2) 0.043(3) 0.034(2) -0.006(2) 0.0260(17) -0.006(2)

loop_
_atom_type_symbol
_atom_type_description
_atom_type_scat_dispersion_real
_atom_type_scat_dispersion_imag
_atom_type_scat_source
C C 0.0070 0.0030 'International Tables Vol C Tables 4.2.6.8 and 6.1.1.4'
H H 0.0000 0.0000 'International Tables Vol C Tables 4.2.6.8 and 6.1.1.4'
N N 0.0130 0.0070 'International Tables Vol C Tables 4.2.6.8 and 6.1.1.4'
Cl Cl 0.2300 0.2930 'International Tables Vol C Tables 4.2.6.8 and 6.1.1.4'
Pd Pd -0.3930 1.7640 'International Tables Vol C Tables 4.2.6.8 and 6.1.1.4'

loop_
_geom_angle_atom_site_label_1
_geom_angle_atom_site_label_2
_geom_angle_atom_site_label_3
_geom_angle
C3 Pd1 N5 178.27(18)
C3 Pd1 Cl2 90.85(16)
N5 Pd1 Cl2 89.85(12)
C3 Pd1 Cl1 88.55(16)
N5 Pd1 Cl1 90.81(12)
Cl2 Pd1 Cl1 177.76(4)
C5 N1 N2 108.8(5)
N1 N2 C3 109.9(4)
N1 N2 C6 123.0(4)
C3 N2 C6 126.9(4)
N4 C3 N2 104.1(4)
N4 C3 Pd1 129.1(4)
N2 C3 Pd1 126.6(4)
C3 N4 C5 111.7(4)
C3 N4 C13 127.9(4)
C5 N4 C13 120.3(4)
N1 C5 N4 105.5(4)
N1 C5 H5 127.3
N4 C5 H5 127.3
N2 C6 C7 112.3(4)
N2 C6 H6A 109.1
C7 C6 H6A 109.1
N2 C6 H6B 109.1
C7 C6 H6B 109.1
H6A C6 H6B 107.9
C12 C7 C8 119.1(5)
C12 C7 C6 121.5(5)
C8 C7 C6 119.4(5)
C9 C8 C7 120.3(5)
C9 C8 H8 119.9
C7 C8 H8 119.9
C8 C9 C10 120.8(6)
C8 C9 H9 119.6
C10 C9 H9 119.6
C11 C10 C9 119.1(5)
C11 C10 H10 120.5
C9 C10 H10 120.5
C10 C11 C12 120.1(5)
C10 C11 H11 119.9
C12 C11 H11 119.9
C7 C12 C11 120.7(6)
C7 C12 H12 119.7
C11 C12 H12 119.7
N4 C13 C14 114.0(4)
N4 C13 H13A 108.8
C14 C13 H13A 108.8
N4 C13 H13B 108.8
C14 C13 H13B 108.8
H13A C13 H13B 107.7
C15 C14 C19 120.0(4)
C15 C14 C13 121.6(4)
C19 C14 C13 118.2(4)
C14 C15 C16 121.0(4)
C14 C15 H15 119.5
C16 C15 H15 119.5
C15 C16 C17 119.4(5)
C15 C16 H16 120.3
C17 C16 H16 120.3
C18 C17 C16 120.0(4)
C18 C17 H17 120.0
C16 C17 H17 120.0
C17 C18 C19 120.4(5)
C17 C18 H18 119.8
C19 C18 H18 119.8
C14 C19 C18 119.2(5)
C14 C19 H19 120.4
C18 C19 H19 120.4
C20 N5 C24 118.7(5)
C20 N5 Pd1 120.1(4)
C24 N5 Pd1 121.0(3)
N5 C20 C21 122.7(5)
N5 C20 H20 118.7
C21 C20 H20 118.7
C22 C21 C20 118.1(5)
C22 C21 H21 121.0
C20 C21 H21 121.0
C21 C22 C23 119.4(5)
C21 C22 H22 120.3
C23 C22 H22 120.3
C24 C23 C22 118.8(6)
C24 C23 H23 120.6
C22 C23 H23 120.6
N5 C24 C23 122.4(5)
N5 C24 H24 118.8
C23 C24 H24 118.8

loop_
_geom_bond_atom_site_label_1
_geom_bond_atom_site_label_2
_geom_bond_distance
Pd1 C3 1.973(5)
Pd1 N5 2.098(4)
Pd1 Cl2 2.3149(13)
Pd1 Cl1 2.3290(13)
N1 C5 1.320(7)
N1 N2 1.363(7)
N2 C3 1.367(7)
N2 C6 1.463(6)
C3 N4 1.335(6)
N4 C5 1.388(7)
N4 C13 1.474(6)
C5 H5 0.9500
C6 C7 1.520(7)
C6 H6A 0.9900
C6 H6B 0.9900
C7 C12 1.383(7)
C7 C8 1.395(8)
C8 C9 1.391(7)
C8 H8 0.9500
C9 C10 1.396(8)
C9 H9 0.9500
C10 C11 1.385(9)
C10 H10 0.9500
C11 C12 1.408(8)
C11 H11 0.9500
C12 H12 0.9500
C13 C14 1.508(6)
C13 H13A 0.9900
C13 H13B 0.9900
C14 C15 1.382(7)
C14 C19 1.394(7)
C15 C16 1.387(7)
C15 H15 0.9500
C16 C17 1.402(7)
C16 H16 0.9500
C17 C18 1.381(8)
C17 H17 0.9500
C18 C19 1.409(6)
C18 H18 0.9500
C19 H19 0.9500
N5 C20 1.321(7)
N5 C24 1.351(7)
C20 C21 1.409(8)
C20 H20 0.9500
C21 C22 1.383(9)
C21 H21 0.9500
C22 C23 1.385(8)
C22 H22 0.9500
C23 C24 1.384(8)
C23 H23 0.9500
C24 H24 0.9500

loop_
_geom_torsion_atom_site_label_1
_geom_torsion_atom_site_label_2
_geom_torsion_atom_site_label_3
_geom_torsion_atom_site_label_4
_geom_torsion
C5 N1 N2 C3 2.3(6)
C5 N1 N2 C6 176.8(4)
N1 N2 C3 N4 -0.8(5)
C6 N2 C3 N4 -175.1(4)
N1 N2 C3 Pd1 -176.0(4)
C6 N2 C3 Pd1 9.8(7)
N2 C3 N4 C5 -1.0(5)
Pd1 C3 N4 C5 174.1(4)
N2 C3 N4 C13 177.5(4)
Pd1 C3 N4 C13 -7.5(7)
N2 N1 C5 N4 -2.7(6)
C3 N4 C5 N1 2.4(6)
C13 N4 C5 N1 -176.2(4)
N1 N2 C6 C7 -90.3(6)
C3 N2 C6 C7 83.3(6)
N2 C6 C7 C12 -110.9(6)
N2 C6 C7 C8 69.7(6)
C12 C7 C8 C9 -0.5(8)
C6 C7 C8 C9 178.9(5)
C7 C8 C9 C10 -0.4(9)
C8 C9 C10 C11 -0.2(9)
C9 C10 C11 C12 1.5(9)
C8 C7 C12 C11 1.9(8)
C6 C7 C12 C11 -177.5(5)
C10 C11 C12 C7 -2.4(9)
C3 N4 C13 C14 102.9(6)
C5 N4 C13 C14 -78.8(6)
N4 C13 C14 C15 -55.1(7)
N4 C13 C14 C19 130.1(5)
C19 C14 C15 C16 -0.9(8)
C13 C14 C15 C16 -175.6(5)
C14 C15 C16 C17 -0.3(9)
C15 C16 C17 C18 1.0(8)
C16 C17 C18 C19 -0.5(8)
C15 C14 C19 C18 1.5(8)
C13 C14 C19 C18 176.3(5)
C17 C18 C19 C14 -0.8(8)
C24 N5 C20 C21 0.5(7)
Pd1 N5 C20 C21 -175.0(4)
N5 C20 C21 C22 -0.3(8)
C20 C21 C22 C23 0.1(8)
C21 C22 C23 C24 -0.1(9)
C20 N5 C24 C23 -0.5(8)
Pd1 N5 C24 C23 174.9(4)
C22 C23 C24 N5 0.3(9)
